data_4323928
loop_
_publ_author_name
'Isak Vernik'
'Dennis V. Stynes'

_publ_contact_author
;
 Dennis V. Stynes
 York University
 North York
 Ontario
 Canada
 M3J 1P3
;
_publ_section_title
;
 Stereochemistry of Boron-Functionalized (Dioximato)iron(II) Complexes.
 Control of Nonbonded Interactions on Soft Conformational Surfaces
;
_journal_name_full 'Inorganic Chemistry'
_journal_page_first 6210
_journal_page_last 6220
_journal_paper_doi 10.1021/ic9602761
_journal_volume 35
_journal_year 1996
_chemical_formula_sum 'C45 H41 B2 Cl4 Fe N9 O4'
_chemical_formula_weight 991.14
_chemical_name_common '[Fe((DMG)BPh2)2(TCNE)(PY)].2CH2Cl2'
_chemical_name_systematic
; 
 mono(pyridine)mono(tetracyanoethene)bis(dimethylglyoximato(diphenyborato)
 )iron(II)
;
_space_group_IT_number 4
_symmetry_cell_setting monoclinic
_symmetry_space_group_name_Hall 'P 2yb'
_symmetry_space_group_name_H-M 'P 1 21 1'
_atom_sites_solution_hydrogens geom
_atom_sites_solution_primary direct
_atom_sites_solution_secondary difmap
_audit_creation_method SHELXL
_cell_angle_alpha 90.00
_cell_angle_beta 109.56(3)
_cell_angle_gamma 90.00
_cell_formula_units_Z 2
_cell_length_a 10.371(2)
_cell_length_b 19.599(4)
_cell_length_c 12.363(2)
_cell_measurement_reflns_used 26
_cell_measurement_temperature 293(2)
_cell_measurement_theta_max 12.442
_cell_measurement_theta_min 5.142
_cell_volume 2367.9(9)
_computing_structure_refinement 'SHELXL-93 (Sheldrick, 1993)'
_computing_structure_solution 'SHELXS-86 (Sheldrick, 1990)'
_diffrn_ambient_temperature 293(2)
_diffrn_radiation_monochromator graphite
_diffrn_radiation_source 'fine-focus sealed tube'
_diffrn_radiation_type MoK\a
_diffrn_radiation_wavelength 0.71073
_diffrn_reflns_av_R_equivalents 0.0365
_diffrn_reflns_av_sigmaI/netI 0.0814
_diffrn_reflns_limit_h_max 11
_diffrn_reflns_limit_h_min 0
_diffrn_reflns_limit_k_max 21
_diffrn_reflns_limit_k_min 0
_diffrn_reflns_limit_l_max 12
_diffrn_reflns_limit_l_min -13
_diffrn_reflns_number 3395
_diffrn_reflns_theta_max 22.50
_diffrn_reflns_theta_min 2.72
_exptl_absorpt_coefficient_mu 0.597
_exptl_absorpt_correction_type none
_exptl_crystal_colour red
_exptl_crystal_density_diffrn 1.390
_exptl_crystal_description prisms
_exptl_crystal_F_000 1020
_exptl_crystal_size_max 0.8
_exptl_crystal_size_mid 0.6
_exptl_crystal_size_min 0.4
_refine_diff_density_max 0.246
_refine_diff_density_min -0.224
_refine_diff_density_rms 0.048
_refine_ls_abs_structure_details 'Flack H D (1983), Acta Cryst. A39, 876-881'
_refine_ls_abs_structure_Flack -0.02(3)
_refine_ls_extinction_method none
_refine_ls_goodness_of_fit_all 0.929
_refine_ls_goodness_of_fit_obs 1.042
_refine_ls_matrix_type full
_refine_ls_number_parameters 537
_refine_ls_number_reflns 3193
_refine_ls_number_restraints 0
_refine_ls_restrained_S_all 0.929
_refine_ls_restrained_S_obs 1.042
_refine_ls_R_factor_all 0.0669
_refine_ls_R_factor_obs 0.0424
_refine_ls_shift/esd_max -0.034
_refine_ls_shift/esd_mean 0.002
_refine_ls_structure_factor_coef Fsqd
_refine_ls_weighting_details 'w=1/[\s^2^(Fo^2^)+(0.0377P)^2^+0.0000P] where P=(Fo^2^+2Fc^2^)/3'
_refine_ls_weighting_scheme calc
_refine_ls_wR_factor_all 0.0906
_refine_ls_wR_factor_obs 0.0839
_reflns_number_observed 2343
_reflns_number_total 3193
_reflns_observed_criterion >4sigma(I)
_cod_data_source_file ic9602761_02.cif
_cod_data_source_block 4
_cod_depositor_comments
;
The following automatic conversions were performed:

'_refine_ls_weighting_scheme' value 'calc
w=1/[\s^2^(Fo^2^)+(0.0377P)^2^+0.0000P] where P=(Fo^2^+2Fc^2^)/3' was
changed to 'calc'. New tag '_refine_ls_weighting_details' was
created. The value of the new tag was set to
'w=1/[\s^2^(Fo^2^)+(0.0377P)^2^+0.0000P] where P=(Fo^2^+2Fc^2^)/3'.

Automatic conversion script
Id: cif_fix_values 3143 2015-03-26 13:38:13Z robertas 
;
_cod_original_cell_volume 2367.9(8)
_cod_database_code 4323928

loop_
_symmetry_equiv_pos_as_xyz
'x, y, z'
'-x, y+1/2, -z'

loop_
_atom_site_aniso_label
_atom_site_aniso_U_11
_atom_site_aniso_U_22
_atom_site_aniso_U_33
_atom_site_aniso_U_23
_atom_site_aniso_U_13
_atom_site_aniso_U_12
Fe 0.0311(5) 0.0306(5) 0.0343(5) 0.0002(5) 0.0152(4) 0.0005(5)
N1 0.033(3) 0.032(3) 0.041(3) -0.004(4) 0.018(3) -0.004(4)
N2 0.023(3) 0.036(4) 0.031(3) 0.004(3) 0.011(3) 0.000(3)
N3 0.029(3) 0.035(3) 0.033(3) -0.003(4) 0.010(3) -0.012(4)
N4 0.032(4) 0.035(4) 0.039(4) -0.002(3) 0.014(3) -0.001(3)
O1 0.034(3) 0.035(3) 0.057(3) -0.003(3) 0.023(3) -0.003(3)
O2 0.038(3) 0.030(3) 0.055(3) -0.003(2) 0.024(3) -0.002(3)
O3 0.036(3) 0.039(3) 0.039(3) -0.007(2) 0.020(3) -0.015(3)
O4 0.036(3) 0.035(3) 0.058(3) -0.004(3) 0.020(3) -0.008(3)
C1 0.041(5) 0.038(5) 0.035(4) -0.005(4) 0.016(4) 0.007(4)
C2 0.038(5) 0.028(5) 0.033(4) 0.002(3) 0.005(4) 0.002(4)
C3 0.030(5) 0.039(5) 0.040(5) -0.009(4) 0.014(4) 0.002(4)
C4 0.025(4) 0.035(4) 0.038(4) -0.006(3) 0.009(4) 0.004(4)
C5 0.039(5) 0.060(6) 0.093(7) -0.024(5) 0.037(5) -0.005(5)
C6 0.039(5) 0.041(5) 0.074(6) -0.008(4) 0.019(4) 0.006(4)
C7 0.041(5) 0.068(6) 0.074(6) -0.016(5) 0.031(5) 0.001(5)
C8 0.050(6) 0.046(5) 0.095(7) -0.017(5) 0.025(5) -0.006(5)
B1 0.054(6) 0.029(5) 0.051(6) -0.004(4) 0.026(5) -0.013(5)
B2 0.034(5) 0.042(5) 0.040(5) -0.005(4) 0.021(4) -0.002(4)
C10 0.069(6) 0.032(5) 0.054(5) 0.007(4) 0.017(5) -0.027(5)
C11 0.076(7) 0.076(7) 0.047(5) -0.001(5) 0.018(5) -0.031(5)
C12 0.110(10) 0.117(10) 0.082(9) 0.000(7) 0.043(7) -0.049(8)
C13 0.166(14) 0.114(11) 0.057(7) 0.018(7) 0.007(9) -0.089(10)
C14 0.133(12) 0.064(7) 0.089(8) 0.042(7) -0.018(8) -0.007(7)
C15 0.094(8) 0.043(5) 0.065(7) 0.014(5) -0.005(6) -0.011(6)
C20 0.039(5) 0.039(5) 0.047(5) -0.004(4) 0.025(4) -0.009(4)
C21 0.065(6) 0.040(5) 0.050(5) -0.006(4) 0.021(5) -0.011(4)
C22 0.080(7) 0.064(6) 0.044(6) -0.008(5) 0.023(5) -0.013(6)
C23 0.075(7) 0.096(8) 0.032(5) 0.012(5) 0.002(5) -0.025(6)
C24 0.046(5) 0.081(8) 0.055(5) 0.016(5) 0.007(4) 0.007(5)
C25 0.035(5) 0.064(5) 0.044(5) 0.002(4) 0.010(4) -0.001(4)
C30 0.038(5) 0.047(5) 0.034(4) -0.009(4) 0.019(4) 0.002(4)
C31 0.071(6) 0.078(6) 0.054(6) 0.032(5) 0.000(5) -0.035(6)
C32 0.100(9) 0.106(8) 0.073(7) 0.054(6) -0.003(6) -0.053(7)
C33 0.077(7) 0.057(6) 0.091(7) 0.013(6) 0.046(6) -0.024(6)
C34 0.053(6) 0.039(5) 0.076(6) -0.002(5) 0.030(5) -0.014(5)
C35 0.040(5) 0.042(5) 0.054(5) -0.006(4) 0.016(4) -0.002(4)
C40 0.041(5) 0.036(5) 0.052(5) -0.003(4) 0.028(4) -0.003(4)
C41 0.046(5) 0.052(5) 0.047(5) -0.007(4) 0.017(4) -0.007(4)
C42 0.058(6) 0.068(7) 0.065(6) -0.021(5) 0.028(5) -0.014(5)
C43 0.069(7) 0.059(7) 0.078(7) -0.033(5) 0.041(6) -0.036(5)
C44 0.082(7) 0.056(6) 0.078(7) -0.011(5) 0.032(6) -0.019(6)
C45 0.056(6) 0.040(5) 0.074(6) -0.005(5) 0.021(5) -0.024(5)
N5 0.032(4) 0.027(4) 0.046(4) -0.005(3) 0.020(3) -0.004(3)
C50 0.048(5) 0.042(5) 0.034(5) 0.009(4) 0.014(4) -0.001(4)
C51 0.039(5) 0.059(5) 0.044(5) 0.000(4) 0.012(4) -0.005(5)
C52 0.063(6) 0.057(6) 0.042(5) 0.009(4) 0.018(5) -0.001(5)
C53 0.078(7) 0.100(9) 0.058(6) 0.002(6) 0.040(6) 0.015(7)
N53 0.122(9) 0.131(9) 0.098(7) 0.015(7) 0.042(7) 0.068(8)
C54 0.083(7) 0.111(8) 0.042(6) 0.011(5) 0.026(5) 0.007(6)
N54 0.128(8) 0.163(10) 0.056(6) 0.015(6) 0.040(6) -0.002(8)
C55 0.058(7) 0.066(6) 0.056(6) 0.011(5) 0.023(5) 0.011(5)
N55 0.072(6) 0.114(8) 0.085(6) 0.029(6) 0.017(5) 0.034(6)
N6 0.033(4) 0.037(4) 0.037(3) -0.007(3) 0.015(3) -0.002(3)
C61 0.044(5) 0.043(5) 0.053(5) -0.001(4) 0.018(4) -0.012(4)
C62 0.057(6) 0.063(6) 0.044(5) 0.019(5) 0.011(5) -0.006(5)
C63 0.057(6) 0.078(7) 0.032(4) 0.006(5) 0.012(4) 0.001(5)
C64 0.071(6) 0.057(6) 0.046(5) 0.007(5) 0.014(4) 0.001(6)
C65 0.051(5) 0.047(6) 0.047(5) 0.010(4) 0.019(4) 0.009(4)
C1S 0.116(10) 0.105(9) 0.120(9) 0.026(8) 0.072(8) 0.017(8)
Cl11 0.167(3) 0.093(2) 0.124(3) 0.001(2) 0.067(2) -0.017(2)
Cl12 0.164(3) 0.107(3) 0.121(3) 0.023(2) 0.046(2) 0.052(2)
C2S 0.140(12) 0.199(15) 0.076(8) 0.038(9) 0.057(9) 0.023(11)
Cl21 0.131(3) 0.220(5) 0.134(3) -0.019(3) 0.079(3) -0.015(3)
Cl22 0.235(5) 0.155(3) 0.153(3) 0.049(3) 0.147(4) 0.051(3)

loop_
_atom_site_label
_atom_site_type_symbol
_atom_site_fract_x
_atom_site_fract_y
_atom_site_fract_z
_atom_site_U_iso_or_equiv
_atom_site_thermal_displace_type
_atom_site_occupancy
_atom_site_calc_flag
_atom_site_refinement_flags
_atom_site_disorder_group
Fe Fe 0.92970(10) 1.0000 0.20925(8) 0.0309(2) Uani 1 d . .
N1 N 0.7526(5) 0.9984(4) 0.2210(4) 0.0339(13) Uani 1 d . .
N2 N 0.9187(6) 1.0934(3) 0.2459(5) 0.0298(14) Uani 1 d . .
N3 N 1.1013(5) 1.0022(4) 0.1871(4) 0.0324(13) Uani 1 d . .
N4 N 0.9394(6) 0.9074(3) 0.1672(5) 0.0344(15) Uani 1 d . .
O1 O 0.6652(5) 0.9449(3) 0.1922(4) 0.0401(13) Uani 1 d . .
O2 O 1.0143(5) 1.1414(2) 0.2476(4) 0.0388(12) Uani 1 d . .
O3 O 1.1728(5) 1.0615(3) 0.1888(4) 0.0361(13) Uani 1 d . .
O4 O 0.8336(5) 0.8619(2) 0.1490(4) 0.0417(13) Uani 1 d . .
C1 C 0.7081(8) 1.0564(4) 0.2479(6) 0.037(2) Uani 1 d . .
C2 C 0.8067(8) 1.1120(4) 0.2626(6) 0.034(2) Uani 1 d . .
C3 C 1.1435(7) 0.9474(4) 0.1537(6) 0.035(2) Uani 1 d . .
C4 C 1.0457(7) 0.8887(4) 0.1437(6) 0.033(2) Uani 1 d . .
C5 C 0.5755(8) 1.0645(4) 0.2651(7) 0.061(2) Uani 1 d . .
H5A H 0.5269(8) 1.0220(4) 0.2552(7) 0.080 Uiso 1 d R .
H5B H 0.5248(8) 1.0963(4) 0.2074(7) 0.080 Uiso 1 d R .
H5C H 0.5865(8) 1.0827(4) 0.3398(7) 0.080 Uiso 1 d R .
C6 C 0.7763(8) 1.1824(4) 0.2902(7) 0.051(2) Uani 1 d . .
H6A H 0.8535(8) 1.2104(4) 0.2933(7) 0.080 Uiso 1 d R .
H6B H 0.7622(8) 1.1837(4) 0.3630(7) 0.080 Uiso 1 d R .
H6C H 0.6962(8) 1.1993(4) 0.2316(7) 0.080 Uiso 1 d R .
C7 C 1.2699(8) 0.9394(4) 0.1245(7) 0.058(2) Uani 1 d . .
H7A H 1.3175(8) 0.9822(4) 0.1401(7) 0.080 Uiso 1 d R .
H7B H 1.2459(8) 0.9289(4) 0.0443(7) 0.080 Uiso 1 d R .
H7C H 1.3279(8) 0.9041(4) 0.1690(7) 0.080 Uiso 1 d R .
C8 C 1.0681(9) 0.8206(4) 0.1057(8) 0.063(3) Uani 1 d . .
H8A H 0.9929(9) 0.7911(4) 0.1021(8) 0.080 Uiso 1 d R .
H8B H 1.1505(9) 0.8030(4) 0.1605(8) 0.080 Uiso 1 d R .
H8C H 1.0784(9) 0.8229(4) 0.0315(8) 0.080 Uiso 1 d R .
B1 B 0.7293(10) 0.8735(4) 0.2115(8) 0.042(2) Uani 1 d . .
B2 B 1.1625(8) 1.1169(4) 0.2757(7) 0.036(2) Uani 1 d . .
C10 C 0.7947(6) 0.8569(3) 0.3453(4) 0.052(2) Uani 1 d G .
C11 C 0.7282(6) 0.8780(3) 0.4204(6) 0.067(3) Uani 1 d G .
H11A H 0.6510(7) 0.9080(4) 0.3929(8) 0.080 Uiso 1 d G .
C12 C 0.7704(8) 0.8549(4) 0.5332(5) 0.100(4) Uani 1 d G .
H12A H 0.7222(11) 0.8690(5) 0.5835(7) 0.080 Uiso 1 d G .
C13 C 0.8822(9) 0.8114(4) 0.5730(4) 0.120(6) Uani 1 d G .
H13A H 0.9113(12) 0.7954(5) 0.6509(4) 0.080 Uiso 1 d G .
C14 C 0.9519(7) 0.7910(3) 0.5001(6) 0.109(4) Uani 1 d G .
H14A H 1.0291(8) 0.7609(4) 0.5276(9) 0.080 Uiso 1 d G .
C15 C 0.9098(6) 0.8141(3) 0.3873(6) 0.075(3) Uani 1 d G .
H15A H 0.9579(8) 0.8000(4) 0.3369(8) 0.080 Uiso 1 d G .
C20 C 1.2271(5) 1.0889(3) 0.4055(3) 0.039(2) Uani 1 d G .
C21 C 1.1894(5) 1.1207(2) 0.4910(4) 0.051(2) Uani 1 d G .
H21A H 1.1197(7) 1.1552(3) 0.4712(6) 0.080 Uiso 1 d G .
C22 C 1.2525(6) 1.1023(3) 0.6052(4) 0.062(3) Uani 1 d G .
H22A H 1.2265(9) 1.1242(4) 0.6643(5) 0.080 Uiso 1 d G .
C23 C 1.3533(6) 1.0523(3) 0.6340(3) 0.071(3) Uani 1 d G .
H23A H 1.3970(8) 1.0397(5) 0.7129(3) 0.080 Uiso 1 d G .
C24 C 1.3910(5) 1.0206(3) 0.5485(5) 0.063(3) Uani 1 d G .
H24A H 1.4607(6) 0.9861(4) 0.5684(7) 0.080 Uiso 1 d G .
C25 C 1.3279(5) 1.0389(3) 0.4343(4) 0.048(2) Uani 1 d G .
H25A H 1.3539(7) 1.0170(4) 0.3753(5) 0.080 Uiso 1 d G .
C30 C 1.2425(5) 1.1831(2) 0.2493(4) 0.038(2) Uani 1 d G .
C31 C 1.1804(5) 1.2233(3) 0.1532(4) 0.073(3) Uani 1 d G .
H31A H 1.0895(5) 1.2127(4) 0.1035(6) 0.080 Uiso 1 d G .
C32 C 1.2499(6) 1.2788(3) 0.1293(4) 0.101(4) Uani 1 d G .
H32A H 1.2070(8) 1.3065(4) 0.0629(6) 0.080 Uiso 1 d G .
C33 C 1.3815(6) 1.2941(2) 0.2013(5) 0.071(3) Uani 1 d G .
H33A H 1.4295(8) 1.3323(3) 0.1847(7) 0.080 Uiso 1 d G .
C34 C 1.4436(4) 1.2539(3) 0.2974(5) 0.054(2) Uani 1 d G .
H34A H 1.5345(5) 1.2644(4) 0.3471(6) 0.080 Uiso 1 d G .
C35 C 1.3725(5) 1.1988(2) 0.3192(4) 0.045(2) Uani 1 d G .
H35A H 1.4160(7) 1.1712(3) 0.3856(5) 0.080 Uiso 1 d G .
C40 C 0.6010(4) 0.8236(2) 0.1432(4) 0.040(2) Uani 1 d G .
C41 C 0.5045(5) 0.8443(2) 0.0403(4) 0.048(2) Uani 1 d G .
H41A H 0.5128(8) 0.8881(2) 0.0086(6) 0.080 Uiso 1 d G .
C42 C 0.3959(5) 0.8016(3) -0.0165(4) 0.062(2) Uani 1 d G .
H42A H 0.3293(6) 0.8160(4) -0.0876(4) 0.080 Uiso 1 d G .
C43 C 0.3838(5) 0.7382(3) 0.0295(5) 0.064(3) Uani 1 d G .
H43A H 0.3089(6) 0.7087(4) -0.0098(7) 0.080 Uiso 1 d G .
C44 C 0.4804(6) 0.7175(2) 0.1324(5) 0.071(3) Uani 1 d G .
H44A H 0.4720(9) 0.6737(2) 0.1642(7) 0.080 Uiso 1 d G .
C45 C 0.5889(5) 0.7602(3) 0.1893(4) 0.056(2) Uani 1 d G .
H45A H 0.6556(7) 0.7459(4) 0.2603(5) 0.080 Uiso 1 d G .
N5 N 1.0059(6) 0.9786(3) 0.3634(5) 0.033(2) Uani 1 d . .
C50 C 1.0453(8) 0.9660(4) 0.4599(7) 0.041(2) Uani 1 d . .
C51 C 1.0787(8) 0.9494(4) 0.5760(6) 0.048(2) Uani 1 d . .
C52 C 1.0030(9) 0.9782(4) 0.6380(6) 0.054(2) Uani 1 d . .
C53 C 0.8999(11) 1.0268(6) 0.5868(8) 0.074(3) Uani 1 d . .
N53 N 0.8201(11) 1.0675(6) 0.5483(8) 0.116(4) Uani 1 d . .
C54 C 1.0255(10) 0.9581(5) 0.7533(8) 0.077(3) Uani 1 d . .
N54 N 1.0408(10) 0.9432(6) 0.8455(7) 0.113(3) Uani 1 d . .
C55 C 1.1860(10) 0.9029(5) 0.6309(7) 0.059(2) Uani 1 d . .
N55 N 1.2716(9) 0.8666(5) 0.6759(7) 0.093(3) Uani 1 d . .
N6 N 0.8442(6) 1.0229(3) 0.0412(5) 0.035(2) Uani 1 d . .
C61 C 0.8747(8) 1.0804(4) -0.0040(7) 0.046(2) Uani 1 d . .
H61A H 0.9368(8) 1.1119(4) 0.0471(7) 0.080 Uiso 1 d R .
C62 C 0.8153(9) 1.0970(5) -0.1185(7) 0.056(2) Uani 1 d . .
H62A H 0.8409(9) 1.1379(5) -0.1491(7) 0.080 Uiso 1 d R .
C63 C 0.7200(9) 1.0550(5) -0.1902(7) 0.056(2) Uani 1 d . .
H63A H 0.6788(9) 1.0651(5) -0.2704(7) 0.080 Uiso 1 d R .
C64 C 0.6887(8) 0.9957(5) -0.1450(6) 0.059(2) Uani 1 d . .
H64A H 0.6228(8) 0.9642(5) -0.1923(6) 0.080 Uiso 1 d R .
C65 C 0.7515(8) 0.9823(4) -0.0300(6) 0.048(2) Uani 1 d . .
H65A H 0.7277(8) 0.9413(4) 0.0013(6) 0.080 Uiso 1 d R .
C1S C 0.5842(12) 0.2787(6) 0.6107(10) 0.106(4) Uani 1 d . .
H1SA H 0.5690(12) 0.2787(6) 0.6831(10) 0.080 Uiso 1 d R .
H1SB H 0.4971(12) 0.2746(6) 0.5510(10) 0.080 Uiso 1 d R .
Cl11 Cl 0.6576(4) 0.3544(2) 0.5916(3) 0.1234(12) Uani 1 d . .
Cl12 Cl 0.6836(4) 0.2080(2) 0.6029(3) 0.1310(13) Uani 1 d . .
C2S C 0.2969(13) 0.1249(8) 0.9781(9) 0.133(5) Uani 1 d . .
H2SA H 0.2724(13) 0.1106(8) 1.0429(9) 0.080 Uiso 1 d R .
H2SB H 0.3486(13) 0.1664(8) 0.9984(9) 0.080 Uiso 1 d R .
Cl21 Cl 0.1448(4) 0.1402(3) 0.8642(4) 0.153(2) Uani 1 d . .
Cl22 Cl 0.3958(5) 0.0618(2) 0.9478(3) 0.160(2) Uani 1 d . .

loop_
_atom_type_symbol
_atom_type_description
_atom_type_scat_dispersion_real
_atom_type_scat_dispersion_imag
_atom_type_scat_source
C C 0.0033 0.0016 'International Tables Vol C Tables 4.2.6.8 and 6.1.1.4'
H H 0.0000 0.0000 'International Tables Vol C Tables 4.2.6.8 and 6.1.1.4'
B B 0.0013 0.0007 'International Tables Vol C Tables 4.2.6.8 and 6.1.1.4'
N N 0.0061 0.0033 'International Tables Vol C Tables 4.2.6.8 and 6.1.1.4'
O O 0.0106 0.0060 'International Tables Vol C Tables 4.2.6.8 and 6.1.1.4'
Fe Fe 0.3463 0.8444 'International Tables Vol C Tables 4.2.6.8 and 6.1.1.4'
Cl Cl 0.1484 0.1585 'International Tables Vol C Tables 4.2.6.8 and 6.1.1.4'

loop_
_geom_angle_atom_site_label_1
_geom_angle_atom_site_label_2
_geom_angle_atom_site_label_3
_geom_angle
_geom_angle_site_symmetry_1
_geom_angle_site_symmetry_3
_geom_angle_publ_flag
N5 Fe N3 93.2(2) . . ?
N5 Fe N1 90.5(2) . . ?
N3 Fe N1 176.3(2) . . ?
N5 Fe N2 90.7(2) . . ?
N3 Fe N2 98.4(3) . . ?
N1 Fe N2 82.0(3) . . ?
N5 Fe N4 91.3(2) . . ?
N3 Fe N4 81.0(3) . . ?
N1 Fe N4 98.4(3) . . ?
N2 Fe N4 178.0(3) . . ?
N5 Fe N6 179.3(3) . . ?
N3 Fe N6 87.5(2) . . ?
N1 Fe N6 88.8(2) . . ?
N2 Fe N6 89.5(2) . . ?
N4 Fe N6 88.6(2) . . ?
C1 N1 O1 118.4(5) . . ?
C1 N1 Fe 116.0(5) . . ?
O1 N1 Fe 125.1(4) . . ?
C2 N2 O2 119.2(6) . . ?
C2 N2 Fe 115.9(5) . . ?
O2 N2 Fe 124.7(4) . . ?
C3 N3 O3 118.3(5) . . ?
C3 N3 Fe 117.8(5) . . ?
O3 N3 Fe 123.1(5) . . ?
C4 N4 O4 118.5(6) . . ?
C4 N4 Fe 117.5(5) . . ?
O4 N4 Fe 123.6(4) . . ?
N1 O1 B1 116.7(5) . . ?
N2 O2 B2 117.1(5) . . ?
N3 O3 B2 116.1(5) . . ?
N4 O4 B1 118.5(5) . . ?
N1 C1 C2 112.7(6) . . ?
N1 C1 C5 123.9(7) . . ?
C2 C1 C5 123.4(7) . . ?
N2 C2 C1 113.3(6) . . ?
N2 C2 C6 124.7(7) . . ?
C1 C2 C6 121.9(7) . . ?
N3 C3 C7 126.4(7) . . ?
N3 C3 C4 112.0(6) . . ?
C7 C3 C4 121.6(7) . . ?
N4 C4 C8 125.1(7) . . ?
N4 C4 C3 111.6(6) . . ?
C8 C4 C3 123.2(6) . . ?
O1 B1 O4 113.4(6) . . ?
O1 B1 C10 111.1(6) . . ?
O4 B1 C10 111.3(7) . . ?
O1 B1 C40 103.3(6) . . ?
O4 B1 C40 103.8(5) . . ?
C10 B1 C40 113.7(5) . . ?
O2 B2 O3 110.9(6) . . ?
O2 B2 C20 112.4(5) . . ?
O3 B2 C20 110.3(6) . . ?
O2 B2 C30 104.1(5) . . ?
O3 B2 C30 105.1(5) . . ?
C20 B2 C30 113.6(6) . . ?
C11 C10 C15 118.6 . . ?
C11 C10 B1 119.8(5) . . ?
C15 C10 B1 121.1(5) . . ?
C12 C11 C10 120.9 . . ?
C11 C12 C13 120.0 . . ?
C14 C13 C12 120.0 . . ?
C15 C14 C13 120.0 . . ?
C14 C15 C10 120.5 . . ?
C25 C20 C21 120.0 . . ?
C25 C20 B2 121.3(4) . . ?
C21 C20 B2 118.4(4) . . ?
C22 C21 C20 120.0 . . ?
C21 C22 C23 120.0 . . ?
C24 C23 C22 120.0 . . ?
C23 C24 C25 120.0 . . ?
C20 C25 C24 120.0 . . ?
C35 C30 C31 119.2 . . ?
C35 C30 B2 120.8(4) . . ?
C31 C30 B2 120.0(4) . . ?
C32 C31 C30 120.0 . . ?
C33 C32 C31 120.0 . . ?
C32 C33 C34 120.0 . . ?
C35 C34 C33 118.9 . . ?
C30 C35 C34 121.8 . . ?
C41 C40 C45 120.0 . . ?
C41 C40 B1 120.5(4) . . ?
C45 C40 B1 119.5(4) . . ?
C42 C41 C40 120.0 . . ?
C41 C42 C43 120.0 . . ?
C44 C43 C42 120.0 . . ?
C45 C44 C43 120.0 . . ?
C44 C45 C40 120.0 . . ?
C50 N5 Fe 175.7(6) . . ?
N5 C50 C51 174.0(8) . . ?
C52 C51 C50 118.8(7) . . ?
C52 C51 C55 119.6(7) . . ?
C50 C51 C55 121.6(7) . . ?
C51 C52 C53 120.7(7) . . ?
C51 C52 C54 120.5(8) . . ?
C53 C52 C54 118.8(8) . . ?
N53 C53 C52 177.5(12) . . ?
N54 C54 C52 178.1(11) . . ?
N55 C55 C51 178.9(10) . . ?
C65 N6 C61 116.5(6) . . ?
C65 N6 Fe 121.3(5) . . ?
C61 N6 Fe 122.1(5) . . ?
N6 C61 C62 122.6(7) . . ?
C63 C62 C61 120.2(8) . . ?
C62 C63 C64 117.8(8) . . ?
C63 C64 C65 119.1(8) . . ?
N6 C65 C64 123.9(7) . . ?
Cl11 C1S Cl12 112.4(6) . . ?
Cl22 C2S Cl21 112.9(7) . . ?

loop_
_geom_bond_atom_site_label_1
_geom_bond_atom_site_label_2
_geom_bond_distance
_geom_bond_site_symmetry_2
_geom_bond_publ_flag
Fe N5 1.850(6) . ?
Fe N3 1.890(5) . ?
Fe N1 1.890(5) . ?
Fe N2 1.898(6) . ?
Fe N4 1.900(6) . ?
Fe N6 2.018(5) . ?
N1 C1 1.311(9) . ?
N1 O1 1.353(7) . ?
N2 C2 1.299(8) . ?
N2 O2 1.362(7) . ?
N3 C3 1.280(8) . ?
N3 O3 1.375(7) . ?
N4 C4 1.284(8) . ?
N4 O4 1.372(7) . ?
O1 B1 1.533(10) . ?
O2 B2 1.535(9) . ?
O3 B2 1.556(9) . ?
O4 B1 1.543(9) . ?
C1 C2 1.464(10) . ?
C1 C5 1.469(10) . ?
C2 C6 1.481(10) . ?
C3 C7 1.481(10) . ?
C3 C4 1.511(10) . ?
C4 C8 1.459(10) . ?
B1 C10 1.597(10) . ?
B1 C40 1.640(10) . ?
B2 C20 1.615(9) . ?
B2 C30 1.630(9) . ?
C10 C11 1.39 . ?
C10 C15 1.41 . ?
C11 C12 1.39 . ?
C12 C13 1.39 . ?
C13 C14 1.39 . ?
C14 C15 1.39 . ?
C20 C25 1.39 . ?
C20 C21 1.39 . ?
C21 C22 1.39 . ?
C22 C23 1.39 . ?
C23 C24 1.39 . ?
C24 C25 1.39 . ?
C30 C35 1.37 . ?
C30 C31 1.39 . ?
C31 C32 1.39 . ?
C32 C33 1.39 . ?
C33 C34 1.39 . ?
C34 C35 1.38 . ?
C40 C41 1.39 . ?
C40 C45 1.39 . ?
C41 C42 1.39 . ?
C42 C43 1.39 . ?
C43 C44 1.39 . ?
C44 C45 1.39 . ?
N5 C50 1.151(8) . ?
C50 C51 1.397(10) . ?
C51 C52 1.388(10) . ?
C51 C55 1.424(12) . ?
C52 C53 1.413(13) . ?
C52 C54 1.422(11) . ?
C53 N53 1.133(12) . ?
C54 N54 1.134(10) . ?
C55 N55 1.128(10) . ?
N6 C65 1.329(8) . ?
N6 C61 1.342(8) . ?
C61 C62 1.380(10) . ?
C62 C63 1.361(11) . ?
C63 C64 1.374(11) . ?
C64 C65 1.377(10) . ?
C1S Cl11 1.720(11) . ?
C1S Cl12 1.749(11) . ?
C2S Cl22 1.726(13) . ?
C2S Cl21 1.753(12) . ?
